data_4020423
loop_
_publ_author_name
'Shengming Ma'
'Zhenhua Gu'
'Zhanqian Yu'

_journal_name_full 'Journal of Organic Chemistry'
_journal_page_first 6291
_journal_page_last 6294
_journal_paper_doi 10.1021/jo0507441
_journal_volume 70
_journal_year 2005
_chemical_formula_moiety 'C18 H19 N O4 S'
_chemical_formula_sum 'C18 H19 N O4 S'
_chemical_formula_weight 345.41
_space_group_IT_number 2
_symmetry_cell_setting triclinic
_symmetry_Int_Tables_number 2
_symmetry_space_group_name_Hall '-P 1'
_symmetry_space_group_name_H-M 'P -1'
_cell_angle_alpha 80.08(2)
_cell_angle_beta 83.70(2)
_cell_angle_gamma 85.63(2)
_cell_formula_units_Z 2
_cell_length_a 7.109(2)
_cell_length_b 9.531(2)
_cell_length_c 13.161(3)
_cell_measurement_temperature 298.1
_cell_volume 871.5(4)
_exptl_crystal_density_diffrn 1.316
_cod_database_code 4020423

loop_
_symmetry_equiv_pos_as_xyz
x,y,z
-x,-y,-z

loop_
_atom_site_label
_atom_site_type_symbol
_atom_site_fract_x
_atom_site_fract_y
_atom_site_fract_z
_atom_site_U_iso_or_equiv
_atom_site_adp_type
_atom_site_occupancy
_atom_site_symmetry_multiplicity
_atom_site_calc_flag
_atom_site_refinement_flags
_atom_site_disorder_assembly
_atom_site_disorder_group
S1 S 0.0794(2) 0.4383(1) 0.2504(1) 0.0481(4) Uani 1.00 1 d . . .
O1 O -0.0660(6) 0.7351(4) 0.2478(3) 0.049(1) Uani 1.00 1 d . . .
O2 O -0.3239(6) 1.0956(5) 0.5679(3) 0.056(1) Uani 1.00 1 d . . .
O3 O -0.0887(7) 0.4231(5) 0.2020(4) 0.069(2) Uani 1.00 1 d . . .
O4 O 0.1853(7) 0.3097(4) 0.2909(3) 0.064(1) Uani 1.00 1 d . . .
N1 N 0.0250(7) 0.5214(5) 0.3488(4) 0.047(1) Uani 1.00 1 d . . .
C1 C -0.0407(8) 0.6521(6) 0.3395(4) 0.043(2) Uani 1.00 1 d . . .
C2 C -0.0955(8) 0.7315(6) 0.4222(4) 0.045(2) Uani 1.00 1 d . . .
C3 C -0.1454(8) 0.8665(6) 0.3831(4) 0.043(1) Uani 1.00 1 d . . .
C4 C -0.1250(9) 0.8817(6) 0.2661(4) 0.047(2) Uani 1.00 1 d . . .
C5 C -0.312(1) 0.9231(7) 0.2190(5) 0.067(2) Uani 1.00 1 d . . .
C6 C 0.036(1) 0.9727(7) 0.2131(5) 0.068(2) Uani 1.00 1 d . . .
C7 C -0.2130(8) 0.9825(6) 0.4377(4) 0.043(2) Uani 1.00 1 d . . .
C8 C -0.2487(8) 1.1311(6) 0.3979(5) 0.050(2) Uani 1.00 1 d . . .
C9 C -0.3141(8) 1.1950(6) 0.4781(5) 0.053(2) Uani 1.00 1 d . . .
C10 C -0.2612(8) 0.9684(6) 0.5404(5) 0.049(2) Uani 1.00 1 d . . .
C11 C -0.382(1) 1.3411(7) 0.4914(6) 0.072(2) Uani 1.00 1 d . . .
C12 C 0.2360(8) 0.5424(6) 0.1600(4) 0.043(2) Uani 1.00 1 d . . .
C13 C 0.1771(9) 0.6143(7) 0.0682(4) 0.052(2) Uani 1.00 1 d . . .
C14 C 0.303(1) 0.6932(7) -0.0008(5) 0.058(2) Uani 1.00 1 d . . .
C15 C 0.4873(9) 0.7037(6) 0.0185(5) 0.051(2) Uani 1.00 1 d . . .
C16 C 0.5442(9) 0.6287(7) 0.1104(5) 0.058(2) Uani 1.00 1 d . . .
C17 C 0.4225(9) 0.5472(6) 0.1815(5) 0.053(2) Uani 1.00 1 d . . .
C18 C 0.625(1) 0.7926(8) -0.0562(6) 0.073(2) Uani 1.00 1 d . . .
H1 H -0.2527(8) 0.8809(6) 0.5873(5) 0.059(2) Uiso 1.00 1 c . . .
H2 H -0.2298(8) 1.1757(6) 0.3275(5) 0.060(2) Uiso 1.00 1 c . . .
H3 H -0.0953(8) 0.6940(6) 0.4939(4) 0.052(2) Uiso 1.00 1 c . . .
H4 H 0.0503(9) 0.6099(7) 0.0530(4) 0.062(2) Uiso 1.00 1 c . . .
H5 H 0.261(1) 0.7436(7) -0.0638(5) 0.068(2) Uiso 1.00 1 c . . .
H6 H 0.6712(9) 0.6333(7) 0.1252(5) 0.069(2) Uiso 1.00 1 c . . .
H7 H 0.4653(9) 0.4952(6) 0.2438(5) 0.062(2) Uiso 1.00 1 c . . .
H8 H -0.308(1) 1.3743(7) 0.5369(6) 0.086(3) Uiso 1.00 1 c . . .
H9 H -0.372(1) 1.4016(7) 0.4259(6) 0.087(3) Uiso 1.00 1 c . . .
H10 H -0.511(1) 1.3419(7) 0.5196(6) 0.086(3) Uiso 1.00 1 c . . .
H11 H 0.730(1) 0.7333(8) -0.0768(6) 0.085(3) Uiso 1.00 1 c . . .
H12 H 0.565(1) 0.8376(8) -0.1156(6) 0.085(3) Uiso 1.00 1 c . . .
H13 H 0.666(1) 0.8633(8) -0.0223(6) 0.085(3) Uiso 1.00 1 c . . .
H14 H 0.148(1) 0.9389(7) 0.2450(5) 0.079(3) Uiso 1.00 1 c . . .
H15 H 0.056(1) 0.9668(7) 0.1414(5) 0.079(2) Uiso 1.00 1 c . . .
H16 H 0.006(1) 1.0692(7) 0.2213(5) 0.079(3) Uiso 1.00 1 c . . .
H17 H -0.353(1) 1.0176(7) 0.2289(5) 0.082(3) Uiso 1.00 1 c . . .
H18 H -0.299(1) 0.9184(7) 0.1470(5) 0.082(3) Uiso 1.00 1 c . . .
H19 H -0.404(1) 0.8591(7) 0.2535(5) 0.082(3) Uiso 1.00 1 c . . .

loop_
_atom_site_aniso_label
_atom_site_aniso_U_11
_atom_site_aniso_U_22
_atom_site_aniso_U_33
_atom_site_aniso_U_12
_atom_site_aniso_U_13
_atom_site_aniso_U_23
S1 0.060(1) 0.0364(7) 0.0447(8) -0.0058(6) -0.0041(7) 0.0021(6)
O1 0.065(3) 0.039(2) 0.041(2) -0.002(2) -0.012(2) 0.001(2)
O2 0.061(3) 0.053(3) 0.055(3) -0.007(2) -0.007(2) -0.013(2)
O3 0.065(3) 0.072(3) 0.074(3) -0.028(2) -0.021(2) -0.001(2)
O4 0.082(3) 0.038(2) 0.064(3) 0.002(2) -0.001(2) 0.009(2)
N1 0.057(3) 0.040(3) 0.041(3) -0.002(2) -0.002(2) 0.004(2)
C1 0.047(3) 0.042(3) 0.038(3) -0.011(2) -0.003(2) 0.004(2)
C2 0.044(3) 0.044(3) 0.044(3) -0.006(2) -0.002(2) 0.002(2)
C3 0.037(3) 0.045(3) 0.046(3) -0.016(2) -0.008(2) 0.002(2)
C4 0.058(4) 0.037(3) 0.046(3) -0.003(3) -0.008(3) -0.004(2)
C5 0.087(5) 0.055(4) 0.064(4) 0.009(4) -0.033(4) -0.011(3)
C6 0.086(5) 0.060(4) 0.052(4) -0.021(4) 0.011(3) 0.001(3)
C7 0.035(3) 0.044(3) 0.050(3) -0.011(2) -0.007(2) -0.004(2)
C8 0.055(4) 0.047(3) 0.048(3) -0.008(3) -0.005(3) -0.003(3)
C9 0.043(3) 0.041(3) 0.074(4) -0.010(3) -0.011(3) -0.003(3)
C10 0.048(3) 0.047(3) 0.053(3) -0.008(3) -0.008(3) -0.004(3)
C11 0.061(4) 0.055(4) 0.101(6) -0.004(3) -0.011(4) -0.013(4)
C12 0.053(3) 0.035(3) 0.041(3) -0.002(2) -0.006(2) -0.003(2)
C13 0.051(4) 0.059(4) 0.045(3) -0.007(3) -0.017(3) 0.005(3)
C14 0.068(4) 0.058(4) 0.043(3) -0.001(3) -0.009(3) 0.009(3)
C15 0.061(4) 0.044(3) 0.045(3) -0.007(3) 0.005(3) -0.003(3)
C16 0.050(4) 0.057(4) 0.066(4) -0.010(3) -0.016(3) -0.002(3)
C17 0.060(4) 0.048(3) 0.048(3) -0.002(3) -0.018(3) 0.006(3)
C18 0.077(5) 0.068(5) 0.068(5) -0.013(4) 0.013(4) -0.006(4)

loop_
_geom_bond_atom_site_label_1
_geom_bond_site_symmetry_1
_geom_bond_atom_site_label_2
_geom_bond_site_symmetry_2
_geom_bond_distance
_geom_bond_publ_flag
S1 . O3 . 1.442 yes
S1 . O4 . 1.441 yes
S1 . N1 . 1.628 yes
S1 . C12 . 1.763 yes
O1 . C1 . 1.346 yes
O1 . C4 . 1.480 yes
O2 . C9 . 1.380 yes
O2 . C10 . 1.353 yes
N1 . C1 . 1.287 yes
C1 . C2 . 1.433 yes
C2 . C3 . 1.337 yes
C2 . H3 . 0.95 no
C3 . C4 . 1.513 yes
C3 . C7 . 1.445 yes
C4 . C5 . 1.527 yes
C4 . C6 . 1.522 yes
C5 . H17 . 0.95 no
C5 . H18 . 0.95 no
C5 . H19 . 0.95 no
C6 . H14 . 0.95 no
C6 . H15 . 0.95 no
C6 . H16 . 0.95 no
C7 . C8 . 1.437 yes
C7 . C10 . 1.343 yes
C8 . C9 . 1.331 yes
C8 . H2 . 0.95 no
C9 . C11 . 1.473 yes
C10 . H1 . 0.95 no
C11 . H8 . 0.95 no
C11 . H9 . 0.95 no
C11 . H10 . 0.95 no
C12 . C13 . 1.374 yes
C12 . C17 . 1.392 yes
C13 . C14 . 1.370 yes
C13 . H4 . 0.95 no
C14 . C15 . 1.376 yes
C14 . H5 . 0.95 no
C15 . C16 . 1.380 yes
C15 . C18 . 1.504 yes
C16 . C17 . 1.379 yes
C16 . H6 . 0.95 no
C17 . H7 . 0.95 no
C18 . H11 . 0.95 no
C18 . H12 . 0.95 no
C18 . H13 . 0.95 no

loop_
_cod_related_entry_id
_cod_related_entry_database
_cod_related_entry_code
1 ChemSpider 9534858
